data_7157363
loop_
_publ_author_name
'Yao, Huan'
'Wang, Xiaoping'
'Xie, Mo'
'Wang, Yu-Mei'
'Quan, Mao'
'Yang, Liu-Pan'
'Jiang, Wei'

_publ_section_title
;
 Mono-functionalized derivatives and revised configurational assignment of
 amide naphthotubes.
;
_journal_issue 10
_journal_name_full 'Organic &amp; biomolecular chemistry'
_journal_page_first 1900
_journal_page_last 1909
_journal_paper_doi 10.1039/d0ob00290a
_journal_volume 18
_journal_year 2020
_chemical_formula_moiety 'C65 H54 N2 O16, 0.5(O2)'
_chemical_formula_sum 'C65 H54 N2 O17'
_chemical_formula_weight 1135.10
_space_group_crystal_system triclinic
_space_group_IT_number 2
_space_group_name_Hall '-P 1'
_space_group_name_H-M_alt 'P -1'
_atom_sites_solution_hydrogens geom
_atom_sites_solution_primary dual
_audit_creation_date 2019-11-08
_audit_creation_method
;
Olex2 1.2
(compiled 2018.05.29 svn.r3508 for OlexSys, GUI svn.r5506)
;
_audit_update_record
;
2019-11-19 deposited with the CCDC.	2020-02-21 downloaded from the CCDC.
;
_cell_angle_alpha 96.716(3)
_cell_angle_beta 99.839(3)
_cell_angle_gamma 94.798(3)
_cell_formula_units_Z 1
_cell_length_a 9.7417(4)
_cell_length_b 11.8403(5)
_cell_length_c 11.9923(5)
_cell_measurement_reflns_used 4387
_cell_measurement_temperature 100.00
_cell_measurement_theta_max 58.99
_cell_measurement_theta_min 3.77
_cell_volume 1345.94(10)
_computing_cell_refinement 'SAINT v8.37A (Bruker, 2015)'
_computing_data_reduction 'SAINT v8.37A (Bruker, 2015)'
_computing_molecular_graphics 'Olex2 (Dolomanov et al., 2009)'
_computing_publication_material 'Olex2 (Dolomanov et al., 2009)'
_computing_structure_refinement 'XL (Sheldrick, 2008)'
_computing_structure_solution 'XT (Sheldrick, 2015)'
_diffrn_ambient_temperature 100.01
_diffrn_detector 'Bruker APEX2 area detector'
_diffrn_detector_area_resol_mean 7.9
_diffrn_detector_type 'CCD area detector'
_diffrn_measured_fraction_theta_full 0.987
_diffrn_measured_fraction_theta_max 0.987
_diffrn_measurement_device 'three-circle diffractometer'
_diffrn_measurement_device_type 'Bruker SMART APEX2 area detector'
_diffrn_measurement_method '\w and \f scans'
_diffrn_radiation_monochromator 'mirror optics'
_diffrn_radiation_probe x-ray
_diffrn_radiation_type CuK\a
_diffrn_radiation_wavelength 1.54178
_diffrn_reflns_av_R_equivalents 0.0297
_diffrn_reflns_av_unetI/netI 0.0354
_diffrn_reflns_Laue_measured_fraction_full 0.987
_diffrn_reflns_Laue_measured_fraction_max 0.987
_diffrn_reflns_limit_h_max 10
_diffrn_reflns_limit_h_min -10
_diffrn_reflns_limit_k_max 13
_diffrn_reflns_limit_k_min -13
_diffrn_reflns_limit_l_max 13
_diffrn_reflns_limit_l_min -13
_diffrn_reflns_number 9001
_diffrn_reflns_point_group_measured_fraction_full 0.987
_diffrn_reflns_point_group_measured_fraction_max 0.987
_diffrn_reflns_theta_full 59.041
_diffrn_reflns_theta_max 59.041
_diffrn_reflns_theta_min 3.775
_diffrn_source 'microfocus sealed X-ray tube'
_diffrn_source_type 'Incoatec I\ms'
_diffrn_standards_number 0
_exptl_absorpt_coefficient_mu 0.846
_exptl_absorpt_correction_T_max 0.7516
_exptl_absorpt_correction_T_min 0.6737
_exptl_absorpt_correction_type multi-scan
_exptl_absorpt_process_details
'SADABS-2014/5 (Bruker,2014/5) was used for absorption correction. wR2(int) was 0.0636 before and 0.0434 after correction. The Ratio of minimum to maximum transmission is 0.8964. The \l/2 correction factor is Not present.'
_exptl_crystal_colour colourless
_exptl_crystal_colour_primary colourless
_exptl_crystal_density_diffrn 1.400
_exptl_crystal_description plate
_exptl_crystal_F_000 594
_exptl_crystal_size_max 0.3
_exptl_crystal_size_mid 0.2
_exptl_crystal_size_min 0.1
_refine_diff_density_max 0.748
_refine_diff_density_min -0.453
_refine_diff_density_rms 0.072
_refine_ls_extinction_method none
_refine_ls_goodness_of_fit_ref 1.055
_refine_ls_hydrogen_treatment constr
_refine_ls_matrix_type full
_refine_ls_number_parameters 459
_refine_ls_number_reflns 3832
_refine_ls_number_restraints 253
_refine_ls_restrained_S_all 1.052
_refine_ls_R_factor_all 0.1041
_refine_ls_R_factor_gt 0.0848
_refine_ls_shift/su_max 0.000
_refine_ls_shift/su_mean 0.000
_refine_ls_structure_factor_coef Fsqd
_refine_ls_weighting_details 'w=1/[\s^2^(Fo^2^)+(0.1400P)^2^+1.9523P] where P=(Fo^2^+2Fc^2^)/3'
_refine_ls_weighting_scheme calc
_refine_ls_wR_factor_gt 0.2376
_refine_ls_wR_factor_ref 0.2558
_reflns_Friedel_coverage 0.000
_reflns_number_gt 2932
_reflns_number_total 3832
_reflns_threshold_expression 'I > 2\s(I)'
_cod_data_source_file d0ob00290a2.cif
_cod_data_source_block danque-syn
_cod_depositor_comments 'Adding full bibliography for 7157362--7157365.cif.'
_cod_database_code 7157363
_shelx_shelxl_version_number 2014/7
_shelx_space_group_comment
;
The symmetry employed for this shelxl refinement is uniquely defined
by the following loop, which should always be used as a source of
symmetry information in preference to the above space-group names.
They are only intended as comments.
;
_olex2_refinement_description
;
1. Fixed Uiso
 At 1.2 times of:
  All C(H) groups, All C(H,H) groups, All C(H,H,H,H,H,H) groups, All N(H) groups
 At 1.5 times of:
  All C(H,H,H) groups
2. Restrained distances
 C31B-C30B = C31A-C30A = C33B-C32B = C33A-C32A
 1.53 with sigma of 0.02
 O7B-C31B = O7A-C31A = O7B-C32B = O7A-C32A
 1.42 with sigma of 0.02
 O6B-C31B = O6A-C31A
 1.2 with sigma of 0.02
 C27C-C26 = C27B-C26 = C27A-C26
 1.53 with sigma of 0.02
 O8B-C27B = O9A-C27A
 1.2 with sigma of 0.02
 O9B-C27B = O8A-C27A
 1.35 with sigma of 0.02
 O8A-C28A = O9B-C28B
 1.42 with sigma of 0.02
 C29A-C28A = C29B-C28B
 1.53 with sigma of 0.02
 O5A-C30A
 1.4 with sigma of 0.02
 C27C-C28C
 1.2 with sigma of 0.02
 C32C-C31C
 1.2 with sigma of 0.02
 C31C-C30C
 1.53 with sigma of 0.02
3. Uiso/Uaniso restraints and constraints
O5A \\sim C30A \\sim C31A \\sim O6A \\sim O7A \\sim C32A \\sim C33A: within 2A
with sigma of 0.01 and sigma for terminal atoms of 0.02
C26 \\sim C27C \\sim C28C \\sim C27B \\sim O8B \\sim O9B \\sim C28B \\sim C29B:
within 2A with sigma of 0.01 and sigma for terminal atoms of 0.02
C32C \\sim C31C \\sim C30C \\sim O5C \\sim O5A \\sim C30A \\sim C31A: within 2A
with sigma of 0.01 and sigma for terminal atoms of 0.02
Uanis(C30A) \\sim Ueq, Uanis(C31A) \\sim Ueq, Uanis(C32A) \\sim Ueq,
Uanis(C33A) \\sim Ueq: with sigma of 0.01 and sigma for terminal atoms of 0.02
Uanis(C32C) \\sim Ueq, Uanis(C31C) \\sim Ueq, Uanis(C30C) \\sim Ueq: with sigma
of 0.005 and sigma for terminal atoms of 0.01
Uanis(O4A) = Uanis(O4B)
Uanis(O5B) = Uanis(O3)
Uanis(O6B) = Uanis(O7B)
Uanis(O7B) = Uanis(O7A)
Uanis(C32B) = Uanis(C32A)
Uanis(C33B) = Uanis(C33A)
Uanis(O6B) = Uanis(O6A)
Uanis(C30A) = Uanis(C30B)
Uanis(C32B) = Uanis(C30A)
Uanis(C31B) = Uanis(C31A)
Uanis(C28A) = Uanis(C27A)
Uanis(O9A) = Uanis(O8B)
Uanis(O8A) = Uanis(O9B)
Uanis(C27A) = Uanis(C27B)
Uanis(C28A) = Uanis(C28B)
Uanis(C29A) = Uanis(C29B)
Uanis(O5A) = Uanis(O5B)
Uanis(O5A) = Uanis(O3) = Uanis(O5C)
Uanis(O7B) = Uanis(O5A)
4. Others
 Sof(O4A)=Sof(H24A)=Sof(H24B)=1-FVAR(1)
 Sof(O4B)=Sof(H25A)=Sof(H25B)=FVAR(1)
 Fixed Sof: O9A(0.5) O8A(0.5) H26B(0.5) H26A(0.5) H26E(0.25) H26F(0.25)
 H26C(0.25) H26D(0.25) C27A(0.5) O5B(0.5) O6B(0.5) O7B(0.5) C30B(0.5) H30A(0.5)
 H30B(0.5) C31B(0.5) C32B(0.5) H32A(0.5) H32B(0.5) C33B(0.5) H33B(0.5)
 H33A(0.5) H33C(0.5) O5A(0.25) C30A(0.25) H30C(0.25) H30D(0.25) C28A(0.5)
 H28A(0.5) H28B(0.5) C29A(0.5) H29A(0.5) H29B(0.5) H29C(0.5) C31A(0.25)
 O7A(0.25) C32A(0.25) H32C(0.25) H32D(0.25) C33A(0.25) H33E(0.25) H33F(0.25)
 H33D(0.25) O6A(0.25) C27C(0.25) C28C(0.25) H28C(0.25) O8B(0.25) O9B(0.25)
 C27B(0.25) C28B(0.25) H28D(0.25) H28E(0.25) C29B(0.25) H29D(0.25) H29E(0.25)
 H29F(0.25) O5C(0.25) C32C(0.25) H32E(0.25) C31C(0.25) C30C(0.25) H30E(0.25)
 H30F(0.25) O10B(0.5)
5.a Ternary CH refined with riding coordinates:
 C1(H1A), C3(H3)
5.b Secondary CH2 refined with riding coordinates:
 C2(H2A,H2B), C24(H24A,H24B), C25(H25A,H25B), C26(H26B,H26A), C26(H26E,H26F),
 C26(H26C,H26D), C30B(H30A,H30B), C32B(H32A,H32B), C30A(H30C,H30D), C28A(H28A,
 H28B), C32A(H32C,H32D), C28B(H28D,H28E), C30C(H30E,H30F)
5.c Aromatic/amide H refined with riding coordinates:
 N1(H1), C6(H6), C7(H7), C10(H10), C11(H11), C15(H15), C16(H16), C20(H20),
 C21(H21)
5.d Idealised Me refined as rotating group:
 C33B(H33B,H33A,H33C), C29A(H29A,H29B,H29C), C33A(H33E,H33F,H33D), C29B(H29D,
 H29E,H29F)
5.e :
 C28C(H28C), C32C(H32E)
;
_olex2_submission_special_instructions 'No special instructions were received'

loop_
_space_group_symop_operation_xyz
'x, y, z'
'-x, -y, -z'

loop_
_atom_site_label
_atom_site_type_symbol
_atom_site_fract_x
_atom_site_fract_y
_atom_site_fract_z
_atom_site_U_iso_or_equiv
_atom_site_adp_type
_atom_site_occupancy
_atom_site_site_symmetry_order
_atom_site_calc_flag
_atom_site_refinement_flags_posn
_atom_site_refinement_flags_adp
_atom_site_refinement_flags_occupancy
_atom_site_disorder_assembly
_atom_site_disorder_group
O1 O 0.8955(4) 0.9077(3) 0.3664(3) 0.0716(11) Uani 1 1 d . . . . .
O2 O 0.9044(3) 0.7393(3) 0.2510(3) 0.0600(9) Uani 1 1 d . . . . .
O3 O 0.2217(3) 0.3265(2) 0.0680(2) 0.0518(6) Uani 1 1 d . . . . .
O4A O 0.5202(10) 0.0614(5) 0.2155(5) 0.0663(14) Uani 0.447(5) 1 d . . P A 2
O4B O 0.4805(8) 0.2033(5) 0.0647(4) 0.0663(14) Uani 0.553(5) 1 d . . P A 1
O9A O 0.0678(10) 0.1424(8) 0.0749(9) 0.087(3) Uani 0.5 1 d D . P B 1
O8A O -0.1194(10) 0.2287(10) 0.0135(9) 0.077(2) Uani 0.5 1 d D . P B 1
N1 N 0.5069(4) 0.2486(3) 0.2504(3) 0.0518(10) Uani 1 1 d . . . . .
H1 H 0.4995 0.3046 0.3034 0.062 Uiso 1 1 calc R . . . .
C1 C 0.8864(6) 0.8581(4) 0.2517(4) 0.0603(13) Uani 1 1 d . . . . .
H1A H 0.9662 0.8950 0.2217 0.072 Uiso 1 1 calc R . . . .
C2 C 0.7533(5) 0.8795(4) 0.1783(4) 0.0563(12) Uani 1 1 d . . . . .
H2A H 0.7534 0.8515 0.0973 0.068 Uiso 1 1 calc R . . . .
H2B H 0.7433 0.9624 0.1853 0.068 Uiso 1 1 calc R . . . .
C3 C 0.6327(5) 0.8153(3) 0.2194(3) 0.0441(10) Uani 1 1 d . . . . .
H3 H 0.5401 0.8305 0.1765 0.053 Uiso 1 1 calc R . . . .
C4 C 0.6452(5) 0.8528(3) 0.3473(3) 0.0460(11) Uani 1 1 d . . . . .
C5 C 0.7732(6) 0.8928(4) 0.4111(4) 0.0596(13) Uani 1 1 d . . . . .
C6 C 0.7957(7) 0.9208(4) 0.5308(4) 0.0768(18) Uani 1 1 d . . . . .
H6 H 0.8860 0.9512 0.5719 0.092 Uiso 1 1 calc R . . . .
C7 C 0.6876(6) 0.9041(4) 0.5871(4) 0.0632(15) Uani 1 1 d . . . . .
H7 H 0.7040 0.9193 0.6681 0.076 Uiso 1 1 calc R . . . .
C8 C 0.5512(5) 0.8644(3) 0.5272(3) 0.0462(11) Uani 1 1 d . . . . .
C9 C 0.5284(5) 0.8415(3) 0.4061(3) 0.0456(11) Uani 1 1 d . . . . .
C10 C 0.3902(5) 0.8073(4) 0.3483(4) 0.0569(13) Uani 1 1 d . . . . .
H10 H 0.3720 0.7964 0.2671 0.068 Uiso 1 1 calc R . . . .
C11 C 0.2817(6) 0.7893(5) 0.4043(4) 0.0719(16) Uani 1 1 d . . . . .
H11 H 0.1898 0.7659 0.3623 0.086 Uiso 1 1 calc R . . . .
C12 C 0.3056(5) 0.8054(5) 0.5237(4) 0.0585(13) Uani 1 1 d . . . . .
C13 C 0.4362(5) 0.8442(3) 0.5846(3) 0.0449(11) Uani 1 1 d . . . . .
C14 C 0.7872(4) 0.6604(4) 0.2239(3) 0.0449(10) Uani 1 1 d . . . . .
C15 C 0.8162(5) 0.5459(4) 0.2229(3) 0.0506(11) Uani 1 1 d . . . . .
H15 H 0.9104 0.5289 0.2409 0.061 Uiso 1 1 calc R . . . .
C16 C 0.7105(5) 0.4596(3) 0.1965(3) 0.0470(11) Uani 1 1 d . . . . .
H16 H 0.7309 0.3829 0.1997 0.056 Uiso 1 1 calc R . . . .
C17 C 0.5701(4) 0.4829(3) 0.1641(3) 0.0407(10) Uani 1 1 d . . . . .
C18 C 0.5414(4) 0.5988(3) 0.1633(3) 0.0378(9) Uani 1 1 d . . . . .
C19 C 0.6525(4) 0.6891(3) 0.2002(3) 0.0394(10) Uani 1 1 d . . . . .
C20 C 0.4022(4) 0.6186(3) 0.1204(3) 0.0410(10) Uani 1 1 d . . . . .
H20 H 0.3817 0.6949 0.1142 0.049 Uiso 1 1 calc R . . . .
C21 C 0.2959(5) 0.5316(4) 0.0876(4) 0.0462(10) Uani 1 1 d . . . . .
H21 H 0.2036 0.5482 0.0594 0.055 Uiso 1 1 calc R . . . .
C22 C 0.3231(5) 0.4188(3) 0.0955(3) 0.0441(10) Uani 1 1 d . . . . .
C23 C 0.4575(5) 0.3937(3) 0.1307(3) 0.0446(10) Uani 1 1 d . . . . .
C24 C 0.4860(5) 0.2717(3) 0.1384(4) 0.0544(12) Uani 1 1 d . . . . .
H24A H 0.4058 0.2199 0.0930 0.065 Uiso 0.447(5) 1 calc R . P A 2
H24B H 0.5702 0.2567 0.1054 0.065 Uiso 0.447(5) 1 calc R . P A 2
C25 C 0.5384(5) 0.1454(3) 0.2862(3) 0.0453(11) Uani 1 1 d . . . . .
H25A H 0.6231 0.1222 0.2582 0.054 Uiso 0.553(5) 1 calc R . P A 1
H25B H 0.4599 0.0857 0.2538 0.054 Uiso 0.553(5) 1 calc R . P A 1
C26 C 0.0810(5) 0.3483(4) 0.0381(5) 0.0669(13) Uani 1 1 d D U . . .
H26B H 0.0596 0.3709 -0.0394 0.080 Uiso 0.5 1 calc R . P C 1
H26A H 0.0540 0.4065 0.0943 0.080 Uiso 0.5 1 calc R . P C 1
H26E H 0.0767 0.3994 -0.0219 0.080 Uiso 0.25 1 calc R . P D 3
H26F H 0.0557 0.3921 0.1058 0.080 Uiso 0.25 1 calc R . P D 3
H26C H 0.0729 0.3894 -0.0297 0.080 Uiso 0.25 1 calc R . P E 2
H26D H 0.0584 0.4007 0.1015 0.080 Uiso 0.25 1 calc R . P E 2
C27A C 0.0147(12) 0.2274(11) 0.0437(14) 0.0750(18) Uani 0.5 1 d D . P B 1
O5B O 0.1973(12) 0.7643(8) 0.5855(10) 0.0518(6) Uani 0.5 1 d . . P F 1
O6B O 0.0197(9) 0.6886(6) 0.7146(7) 0.0518(6) Uani 0.5 1 d D . P F 1
O7B O -0.1314(6) 0.6101(6) 0.5659(5) 0.0518(6) Uani 0.5 1 d D . P F 1
C30B C 0.0738(12) 0.6956(8) 0.5289(9) 0.0502(14) Uani 0.5 1 d D . P F 1
H30A H 0.0973 0.6216 0.4935 0.060 Uiso 0.5 1 calc R . P F 1
H30B H 0.0235 0.7345 0.4680 0.060 Uiso 0.5 1 calc R . P F 1
C31B C -0.0153(15) 0.676(2) 0.6147(10) 0.0559(16) Uani 0.5 1 d D . P F 1
C32B C -0.2248(9) 0.5832(9) 0.6412(7) 0.0502(14) Uani 0.5 1 d D . P F 1
H32A H -0.1882 0.5255 0.6887 0.060 Uiso 0.5 1 calc R . P F 1
H32B H -0.2352 0.6526 0.6924 0.060 Uiso 0.5 1 calc R . P F 1
C33B C -0.3564(10) 0.5392(8) 0.5712(9) 0.060(2) Uani 0.5 1 d D . P F 1
H33B H -0.3450 0.4693 0.5227 0.090 Uiso 0.5 1 calc GR . P F 1
H33A H -0.3899 0.5963 0.5231 0.090 Uiso 0.5 1 calc GR . P F 1
H33C H -0.4245 0.5217 0.6198 0.090 Uiso 0.5 1 calc GR . P F 1
O5A O 0.205(3) 0.7889(14) 0.586(2) 0.0518(6) Uani 0.25 1 d D U P F 2
C30A C 0.074(2) 0.7365(18) 0.527(2) 0.0502(14) Uani 0.25 1 d D U P F 2
H30C H 0.0852 0.6763 0.4654 0.060 Uiso 0.25 1 calc R . P F 2
H30D H 0.0176 0.7936 0.4919 0.060 Uiso 0.25 1 calc R . P F 2
C28A C -0.2120(11) 0.1286(9) 0.0147(10) 0.0750(18) Uani 0.5 1 d D . P B 1
H28A H -0.3056 0.1510 0.0238 0.090 Uiso 0.5 1 calc R . P B 1
H28B H -0.1758 0.0895 0.0806 0.090 Uiso 0.5 1 calc R . P B 1
C29A C -0.2246(15) 0.0507(13) -0.0908(11) 0.102(4) Uani 0.5 1 d D . P B 1
H29A H -0.2428 0.0932 -0.1562 0.152 Uiso 0.5 1 calc GR . P B 1
H29B H -0.3021 -0.0090 -0.0956 0.152 Uiso 0.5 1 calc GR . P B 1
H29C H -0.1372 0.0154 -0.0916 0.152 Uiso 0.5 1 calc GR . P B 1
C31A C 0.001(3) 0.684(4) 0.6157(18) 0.0559(16) Uani 0.25 1 d D U P F 2
O7A O -0.1350(12) 0.6697(11) 0.5475(10) 0.0518(6) Uani 0.25 1 d D U P F 2
C32A C -0.2453(19) 0.6280(14) 0.6034(16) 0.0502(14) Uani 0.25 1 d D U P F 2
H32C H -0.2238 0.6646 0.6839 0.060 Uiso 0.25 1 calc R . P F 2
H32D H -0.3332 0.6556 0.5674 0.060 Uiso 0.25 1 calc R . P F 2
C33A C -0.273(2) 0.5072(15) 0.6041(19) 0.060(2) Uani 0.25 1 d D U P F 2
H33E H -0.2762 0.4672 0.5272 0.090 Uiso 0.25 1 calc GR . P F 2
H33F H -0.3627 0.4908 0.6281 0.090 Uiso 0.25 1 calc GR . P F 2
H33D H -0.1979 0.4811 0.6574 0.090 Uiso 0.25 1 calc GR . P F 2
O6A O 0.0442(18) 0.7197(12) 0.7177(14) 0.0518(6) Uani 0.25 1 d D U P F 2
C27C C -0.031(3) 0.250(2) -0.004(4) 0.074(3) Uani 0.25 1 d D U P B 3
C28C C -0.116(3) 0.166(2) -0.023(2) 0.078(5) Uani 0.25 1 d D U P B 3
H28C H -0.1820 0.0996 -0.0382 0.094 Uiso 0.25 1 calc R . P B 3
O8B O -0.148(2) 0.250(2) -0.021(2) 0.087(3) Uani 0.25 1 d D U P B 2
O9B O 0.0277(19) 0.1491(17) 0.0229(16) 0.077(2) Uani 0.25 1 d D U P B 2
C27B C -0.027(2) 0.2474(18) 0.012(4) 0.0750(18) Uani 0.25 1 d D U P B 2
C28B C -0.078(2) 0.0566(19) 0.0265(17) 0.0750(18) Uani 0.25 1 d D U P B 2
H28D H -0.1570 0.0874 0.0571 0.090 Uiso 0.25 1 calc R . P B 2
H28E H -0.0373 0.0029 0.0774 0.090 Uiso 0.25 1 calc R . P B 2
C29B C -0.129(3) -0.007(3) -0.094(2) 0.102(4) Uani 0.25 1 d D U P B 2
H29D H -0.0494 -0.0149 -0.1335 0.152 Uiso 0.25 1 calc GR . P B 2
H29E H -0.1962 0.0373 -0.1370 0.152 Uiso 0.25 1 calc GR . P B 2
H29F H -0.1752 -0.0824 -0.0901 0.152 Uiso 0.25 1 calc GR . P B 2
O5C O 0.2227(17) 0.8244(13) 0.5970(14) 0.0518(6) Uani 0.25 1 d . U P F 3
C32C C -0.041(3) 0.757(3) 0.719(2) 0.103(6) Uani 0.25 1 d D U P F 3
H32E H -0.0780 0.7648 0.7872 0.124 Uiso 0.25 1 calc R . P F 3
C31C C 0.008(2) 0.747(2) 0.6312(18) 0.065(3) Uani 0.25 1 d D U P F 3
C30C C 0.087(2) 0.7836(18) 0.5409(17) 0.054(3) Uani 0.25 1 d D U P F 3
H30E H 0.0896 0.7176 0.4826 0.065 Uiso 0.25 1 calc R . P F 3
H30F H 0.0422 0.8442 0.5027 0.065 Uiso 0.25 1 calc R . P F 3
O10B O -0.4297(16) 0.0331(8) -0.0174(10) 0.147(5) Uani 0.5 1 d . . P G 2

loop_
_atom_site_aniso_label
_atom_site_aniso_U_11
_atom_site_aniso_U_22
_atom_site_aniso_U_33
_atom_site_aniso_U_23
_atom_site_aniso_U_13
_atom_site_aniso_U_12
O1 0.092(3) 0.065(2) 0.0502(19) -0.0157(16) 0.0288(18) -0.0370(18)
O2 0.064(2) 0.059(2) 0.0488(18) -0.0057(14) 0.0001(15) -0.0007(16)
O3 0.0602(13) 0.0516(15) 0.0476(11) 0.0113(11) 0.0190(9) 0.0035(12)
O4A 0.135(4) 0.037(2) 0.032(2) 0.0079(19) 0.019(2) 0.028(2)
O4B 0.135(4) 0.037(2) 0.032(2) 0.0079(19) 0.019(2) 0.028(2)
O9A 0.077(5) 0.080(5) 0.100(6) 0.029(5) 0.000(4) -0.005(4)
O8A 0.067(5) 0.100(5) 0.069(5) 0.036(4) 0.013(4) 0.001(4)
N1 0.105(3) 0.0269(17) 0.0240(16) 0.0043(13) 0.0083(17) 0.0161(18)
C1 0.083(4) 0.054(3) 0.042(2) -0.002(2) 0.023(2) -0.012(2)
C2 0.083(3) 0.044(2) 0.048(3) 0.009(2) 0.029(2) 0.003(2)
C3 0.065(3) 0.034(2) 0.038(2) 0.0076(17) 0.0196(19) 0.0081(19)
C4 0.079(3) 0.0226(19) 0.038(2) 0.0019(16) 0.020(2) 0.001(2)
C5 0.089(4) 0.037(2) 0.049(3) -0.0093(19) 0.027(3) -0.021(2)
C6 0.107(4) 0.060(3) 0.050(3) -0.023(2) 0.024(3) -0.044(3)
C7 0.105(4) 0.038(2) 0.040(2) -0.0159(19) 0.025(3) -0.026(2)
C8 0.087(3) 0.0184(19) 0.038(2) 0.0037(16) 0.024(2) 0.009(2)
C9 0.085(3) 0.025(2) 0.034(2) 0.0104(16) 0.023(2) 0.016(2)
C10 0.072(3) 0.079(3) 0.029(2) 0.016(2) 0.016(2) 0.037(3)
C11 0.069(3) 0.124(5) 0.034(2) 0.021(3) 0.016(2) 0.047(3)
C12 0.066(3) 0.088(4) 0.035(2) 0.024(2) 0.021(2) 0.038(3)
C13 0.080(3) 0.029(2) 0.033(2) 0.0096(16) 0.021(2) 0.022(2)
C14 0.053(3) 0.049(3) 0.029(2) -0.0030(17) 0.0044(18) 0.006(2)
C15 0.057(3) 0.057(3) 0.036(2) 0.0000(19) 0.0000(19) 0.021(2)
C16 0.069(3) 0.038(2) 0.033(2) 0.0015(17) 0.0008(19) 0.021(2)
C17 0.063(3) 0.036(2) 0.0250(18) 0.0063(16) 0.0098(18) 0.0124(19)
C18 0.056(3) 0.035(2) 0.0286(19) 0.0095(15) 0.0172(17) 0.0137(18)
C19 0.061(3) 0.034(2) 0.0255(19) 0.0047(15) 0.0130(17) 0.0083(19)
C20 0.056(3) 0.035(2) 0.041(2) 0.0135(17) 0.0219(19) 0.0145(19)
C21 0.051(3) 0.049(3) 0.047(2) 0.0157(19) 0.022(2) 0.011(2)
C22 0.062(3) 0.036(2) 0.040(2) 0.0116(17) 0.0189(19) 0.0025(19)
C23 0.072(3) 0.033(2) 0.031(2) 0.0099(16) 0.0107(19) 0.010(2)
C24 0.087(3) 0.032(2) 0.041(2) 0.0051(19) 0.000(2) 0.009(2)
C25 0.075(3) 0.035(2) 0.031(2) 0.0046(17) 0.018(2) 0.016(2)
C26 0.066(3) 0.068(3) 0.071(3) 0.004(2) 0.033(2) -0.005(2)
C27A 0.059(4) 0.094(4) 0.076(4) 0.026(3) 0.018(3) -0.003(3)
O5B 0.0602(13) 0.0516(15) 0.0476(11) 0.0113(11) 0.0190(9) 0.0035(12)
O6B 0.0602(13) 0.0516(15) 0.0476(11) 0.0113(11) 0.0190(9) 0.0035(12)
O7B 0.0602(13) 0.0516(15) 0.0476(11) 0.0113(11) 0.0190(9) 0.0035(12)
C30B 0.057(2) 0.056(3) 0.044(2) 0.012(3) 0.018(2) 0.017(3)
C31B 0.060(3) 0.059(4) 0.052(3) -0.003(3) 0.022(3) 0.016(3)
C32B 0.057(2) 0.056(3) 0.044(2) 0.012(3) 0.018(2) 0.017(3)
C33B 0.062(6) 0.056(5) 0.070(6) 0.005(4) 0.032(5) 0.019(4)
O5A 0.0602(13) 0.0516(15) 0.0476(11) 0.0113(11) 0.0190(9) 0.0035(12)
C30A 0.057(2) 0.056(3) 0.044(2) 0.012(3) 0.018(2) 0.017(3)
C28A 0.059(4) 0.094(4) 0.076(4) 0.026(3) 0.018(3) -0.003(3)
C29A 0.074(8) 0.128(10) 0.095(8) 0.038(7) -0.010(7) -0.010(7)
C31A 0.060(3) 0.059(4) 0.052(3) -0.003(3) 0.022(3) 0.016(3)
O7A 0.0602(13) 0.0516(15) 0.0476(11) 0.0113(11) 0.0190(9) 0.0035(12)
C32A 0.057(2) 0.056(3) 0.044(2) 0.012(3) 0.018(2) 0.017(3)
C33A 0.062(6) 0.056(5) 0.070(6) 0.005(4) 0.032(5) 0.019(4)
O6A 0.0602(13) 0.0516(15) 0.0476(11) 0.0113(11) 0.0190(9) 0.0035(12)
C27C 0.063(6) 0.087(6) 0.075(6) 0.020(5) 0.018(5) -0.003(6)
C28C 0.064(8) 0.090(9) 0.084(9) 0.031(8) 0.017(8) -0.009(8)
O8B 0.077(5) 0.080(5) 0.100(6) 0.029(5) 0.000(4) -0.005(4)
O9B 0.067(5) 0.100(5) 0.069(5) 0.036(4) 0.013(4) 0.001(4)
C27B 0.059(4) 0.094(4) 0.076(4) 0.026(3) 0.018(3) -0.003(3)
C28B 0.059(4) 0.094(4) 0.076(4) 0.026(3) 0.018(3) -0.003(3)
C29B 0.074(8) 0.128(10) 0.095(8) 0.038(7) -0.010(7) -0.010(7)
O5C 0.0602(13) 0.0516(15) 0.0476(11) 0.0113(11) 0.0190(9) 0.0035(12)
C32C 0.107(9) 0.109(9) 0.094(9) 0.011(8) 0.023(8) 0.009(8)
C31C 0.066(4) 0.069(5) 0.062(4) 0.011(4) 0.014(4) 0.010(4)
C30C 0.056(4) 0.056(4) 0.054(4) 0.010(3) 0.016(3) 0.009(3)
O10B 0.255(17) 0.083(7) 0.095(7) 0.003(5) 0.016(9) 0.007(8)

loop_
_atom_type_symbol
_atom_type_description
_atom_type_scat_dispersion_real
_atom_type_scat_dispersion_imag
_atom_type_scat_source
C C 0.0181 0.0091 'International Tables Vol C Tables 4.2.6.8 and 6.1.1.4'
H H 0.0000 0.0000 'International Tables Vol C Tables 4.2.6.8 and 6.1.1.4'
N N 0.0311 0.0180 'International Tables Vol C Tables 4.2.6.8 and 6.1.1.4'
O O 0.0492 0.0322 'International Tables Vol C Tables 4.2.6.8 and 6.1.1.4'

loop_
_geom_angle_atom_site_label_1
_geom_angle_atom_site_label_2
_geom_angle_atom_site_label_3
_geom_angle
_geom_angle_site_symmetry_1
_geom_angle_site_symmetry_3
_geom_angle_publ_flag
C5 O1 C1 115.6(4) . . ?
C14 O2 C1 118.7(4) . . ?
C22 O3 C26 118.0(3) . . ?
C27A O8A C28A 119.9(10) . . ?
C24 N1 H1 117.1 . . ?
C25 N1 H1 117.1 . . ?
C25 N1 C24 125.8(3) . . ?
O1 C1 O2 108.2(4) . . ?
O1 C1 H1A 107.8 . . ?
O1 C1 C2 111.5(4) . . ?
O2 C1 H1A 107.8 . . ?
O2 C1 C2 113.5(4) . . ?
C2 C1 H1A 107.8 . . ?
C1 C2 H2A 110.3 . . ?
C1 C2 H2B 110.3 . . ?
C1 C2 C3 107.3(4) . . ?
H2A C2 H2B 108.5 . . ?
C3 C2 H2A 110.3 . . ?
C3 C2 H2B 110.3 . . ?
C2 C3 H3 110.9 . . ?
C4 C3 C2 108.4(4) . . ?
C4 C3 H3 110.9 . . ?
C19 C3 C2 106.6(3) . . ?
C19 C3 H3 110.9 . . ?
C19 C3 C4 108.9(3) . . ?
C5 C4 C3 119.3(4) . . ?
C5 C4 C9 117.7(4) . . ?
C9 C4 C3 122.9(4) . . ?
O1 C5 C6 113.0(5) . . ?
C4 C5 O1 124.2(4) . . ?
C4 C5 C6 122.9(5) . . ?
C5 C6 H6 120.2 . . ?
C7 C6 C5 119.6(5) . . ?
C7 C6 H6 120.2 . . ?
C6 C7 H7 119.5 . . ?
C6 C7 C8 121.1(4) . . ?
C8 C7 H7 119.5 . . ?
C7 C8 C9 118.8(4) . . ?
C7 C8 C13 122.1(4) . . ?
C9 C8 C13 119.0(4) . . ?
C8 C9 C4 119.8(4) . . ?
C10 C9 C4 122.6(4) . . ?
C10 C9 C8 117.6(4) . . ?
C9 C10 H10 118.8 . . ?
C11 C10 C9 122.5(4) . . ?
C11 C10 H10 118.8 . . ?
C10 C11 H11 120.1 . . ?
C10 C11 C12 119.9(5) . . ?
C12 C11 H11 120.1 . . ?
C11 C12 O5B 120.4(6) . . ?
C13 C12 C11 120.4(4) . . ?
C13 C12 O5B 118.5(6) . . ?
O5A C12 C11 123.9(11) . . ?
O5A C12 C13 115.7(11) . . ?
O5C C12 C11 132.3(9) . . ?
O5C C12 C13 104.0(8) . . ?
C8 C13 C25 119.8(4) . 2_666 ?
C12 C13 C8 120.5(4) . . ?
C12 C13 C25 119.5(4) . 2_666 ?
O2 C14 C15 114.4(4) . . ?
C19 C14 O2 123.9(4) . . ?
C19 C14 C15 121.8(4) . . ?
C14 C15 H15 119.8 . . ?
C16 C15 C14 120.5(4) . . ?
C16 C15 H15 119.8 . . ?
C15 C16 H16 119.7 . . ?
C15 C16 C17 120.6(4) . . ?
C17 C16 H16 119.7 . . ?
C16 C17 C18 118.7(4) . . ?
C16 C17 C23 121.9(4) . . ?
C18 C17 C23 119.4(4) . . ?
C17 C18 C19 119.9(4) . . ?
C20 C18 C17 117.3(4) . . ?
C20 C18 C19 122.7(3) . . ?
C14 C19 C3 117.0(4) . . ?
C14 C19 C18 118.1(4) . . ?
C18 C19 C3 124.8(4) . . ?
C18 C20 H20 118.9 . . ?
C21 C20 C18 122.3(4) . . ?
C21 C20 H20 118.9 . . ?
C20 C21 H21 120.0 . . ?
C20 C21 C22 120.0(4) . . ?
C22 C21 H21 120.0 . . ?
O3 C22 C21 123.9(4) . . ?
C23 C22 O3 115.8(4) . . ?
C23 C22 C21 120.3(4) . . ?
C17 C23 C24 119.5(4) . . ?
C22 C23 C17 120.5(4) . . ?
C22 C23 C24 119.9(4) . . ?
O4B C24 N1 122.0(4) . . ?
O4B C24 C23 126.0(4) . . ?
N1 C24 C23 111.7(3) . . ?
N1 C24 H24A 109.3 . . ?
N1 C24 H24B 109.3 . . ?
C23 C24 H24A 109.3 . . ?
C23 C24 H24B 109.3 . . ?
H24A C24 H24B 108.0 . . ?
O4A C25 N1 118.2(4) . . ?
O4A C25 C13 130.2(4) . 2_666 ?
N1 C25 C13 110.4(3) . 2_666 ?
N1 C25 H25A 109.6 . . ?
N1 C25 H25B 109.6 . . ?
C13 C25 H25A 109.6 2_666 . ?
C13 C25 H25B 109.6 2_666 . ?
H25A C25 H25B 108.1 . . ?
O3 C26 H26B 112.4 . . ?
O3 C26 H26A 112.4 . . ?
O3 C26 H26E 107.4 . . ?
O3 C26 H26F 107.4 . . ?
O3 C26 H26C 108.1 . . ?
O3 C26 H26D 108.1 . . ?
O3 C26 C27A 96.8(6) . . ?
O3 C26 C27C 119.6(14) . . ?
O3 C26 C27B 116.9(10) . . ?
H26B C26 H26A 110.0 . . ?
H26E C26 H26F 107.0 . . ?
H26C C26 H26D 107.3 . . ?
C27A C26 H26B 112.4 . . ?
C27A C26 H26A 112.4 . . ?
C27C C26 H26E 107.4 . . ?
C27C C26 H26F 107.4 . . ?
C27B C26 H26C 108.1 . . ?
C27B C26 H26D 108.1 . . ?
O9A C27A O8A 122.7(11) . . ?
O9A C27A C26 131.0(10) . . ?
O8A C27A C26 106.2(9) . . ?
C30B O5B C12 122.0(9) . . ?
C31B O7B C32B 115.2(8) . . ?
O5B C30B H30A 110.1 . . ?
O5B C30B H30B 110.1 . . ?
O5B C30B C31B 107.8(10) . . ?
H30A C30B H30B 108.5 . . ?
C31B C30B H30A 110.1 . . ?
C31B C30B H30B 110.1 . . ?
O6B C31B O7B 120.0(12) . . ?
O6B C31B C30B 127.2(11) . . ?
O7B C31B C30B 110.0(10) . . ?
O7B C32B H32A 110.4 . . ?
O7B C32B H32B 110.4 . . ?
H32A C32B H32B 108.6 . . ?
C33B C32B O7B 106.8(7) . . ?
C33B C32B H32A 110.4 . . ?
C33B C32B H32B 110.4 . . ?
C32B C33B H33B 109.5 . . ?
C32B C33B H33A 109.5 . . ?
C32B C33B H33C 109.5 . . ?
H33B C33B H33A 109.5 . . ?
H33B C33B H33C 109.5 . . ?
H33A C33B H33C 109.5 . . ?
C12 O5A C30A 117(2) . . ?
O5A C30A H30C 110.4 . . ?
O5A C30A H30D 110.4 . . ?
O5A C30A C31A 106(2) . . ?
H30C C30A H30D 108.6 . . ?
C31A C30A H30C 110.4 . . ?
C31A C30A H30D 110.4 . . ?
O8A C28A H28A 109.5 . . ?
O8A C28A H28B 109.5 . . ?
O8A C28A C29A 110.6(10) . . ?
H28A C28A H28B 108.1 . . ?
C29A C28A H28A 109.5 . . ?
C29A C28A H28B 109.5 . . ?
C28A C29A H29A 109.5 . . ?
C28A C29A H29B 109.5 . . ?
C28A C29A H29C 109.5 . . ?
H29A C29A H29B 109.5 . . ?
H29A C29A H29C 109.5 . . ?
H29B C29A H29C 109.5 . . ?
O7A C31A C30A 95.1(17) . . ?
O6A C31A C30A 118(2) . . ?
O6A C31A O7A 132(3) . . ?
C31A O7A C32A 114.6(16) . . ?
O7A C32A H32C 107.6 . . ?
O7A C32A H32D 107.6 . . ?
H32C C32A H32D 107.0 . . ?
C33A C32A O7A 119.0(14) . . ?
C33A C32A H32C 107.6 . . ?
C33A C32A H32D 107.6 . . ?
C32A C33A H33E 109.5 . . ?
C32A C33A H33F 109.5 . . ?
C32A C33A H33D 109.5 . . ?
H33E C33A H33F 109.5 . . ?
H33E C33A H33D 109.5 . . ?
H33F C33A H33D 109.5 . . ?
C28C C27C C26 171(4) . . ?
C27C C28C H28C 180.0 . . ?
C27B O9B C28B 112.1(18) . . ?
O8B C27B C26 126(2) . . ?
O8B C27B O9B 121(2) . . ?
O9B C27B C26 112.9(16) . . ?
O9B C28B H28D 109.8 . . ?
O9B C28B H28E 109.8 . . ?
O9B C28B C29B 109.2(19) . . ?
H28D C28B H28E 108.3 . . ?
C29B C28B H28D 109.8 . . ?
C29B C28B H28E 109.8 . . ?
C28B C29B H29D 109.5 . . ?
C28B C29B H29E 109.5 . . ?
C28B C29B H29F 109.5 . . ?
H29D C29B H29E 109.5 . . ?
H29D C29B H29F 109.5 . . ?
H29E C29B H29F 109.5 . . ?
C12 O5C C30C 106.9(14) . . ?
C31C C32C H32E 180.0 . . ?
C32C C31C C30C 157(3) . . ?
O5C C30C C31C 106.7(17) . . ?
O5C C30C H30E 110.4 . . ?
O5C C30C H30F 110.4 . . ?
C31C C30C H30E 110.4 . . ?
C31C C30C H30F 110.4 . . ?
H30E C30C H30F 108.6 . . ?

loop_
_geom_bond_atom_site_label_1
_geom_bond_atom_site_label_2
_geom_bond_distance
_geom_bond_site_symmetry_2
_geom_bond_publ_flag
O1 C1 1.417(5) . ?
O1 C5 1.393(6) . ?
O2 C1 1.431(6) . ?
O2 C14 1.381(5) . ?
O3 C22 1.380(5) . ?
O3 C26 1.409(6) . ?
O4A C25 1.209(7) . ?
O4B C24 1.118(6) . ?
O9A C27A 1.236(13) . ?
O8A C27A 1.296(13) . ?
O8A C28A 1.432(12) . ?
N1 H1 0.8800 . ?
N1 C24 1.385(5) . ?
N1 C25 1.383(5) . ?
C1 H1A 1.0000 . ?
C1 C2 1.496(7) . ?
C2 H2A 0.9900 . ?
C2 H2B 0.9900 . ?
C2 C3 1.528(6) . ?
C3 H3 1.0000 . ?
C3 C4 1.527(6) . ?
C3 C19 1.519(5) . ?
C4 C5 1.362(7) . ?
C4 C9 1.442(6) . ?
C5 C6 1.410(7) . ?
C6 H6 0.9500 . ?
C6 C7 1.358(7) . ?
C7 H7 0.9500 . ?
C7 C8 1.412(7) . ?
C8 C9 1.422(6) . ?
C8 C13 1.429(6) . ?
C9 C10 1.407(7) . ?
C10 H10 0.9500 . ?
C10 C11 1.361(7) . ?
C11 H11 0.9500 . ?
C11 C12 1.398(6) . ?
C12 C13 1.367(7) . ?
C12 O5B 1.471(12) . ?
C12 O5A 1.34(3) . ?
C12 O5C 1.305(18) . ?
C13 C25 1.515(5) 2_666 ?
C14 C15 1.407(6) . ?
C14 C19 1.374(6) . ?
C15 H15 0.9500 . ?
C15 C16 1.357(6) . ?
C16 H16 0.9500 . ?
C16 C17 1.416(6) . ?
C17 C18 1.424(5) . ?
C17 C23 1.426(6) . ?
C18 C19 1.429(6) . ?
C18 C20 1.415(6) . ?
C20 H20 0.9500 . ?
C20 C21 1.369(6) . ?
C21 H21 0.9500 . ?
C21 C22 1.394(6) . ?
C22 C23 1.374(6) . ?
C23 C24 1.504(6) . ?
C24 H24A 0.9900 . ?
C24 H24B 0.9900 . ?
C25 C13 1.515(5) 2_666 ?
C25 H25A 0.9900 . ?
C25 H25B 0.9900 . ?
C26 H26B 0.9900 . ?
C26 H26A 0.9900 . ?
C26 H26E 0.9900 . ?
C26 H26F 0.9900 . ?
C26 H26C 0.9900 . ?
C26 H26D 0.9900 . ?
C26 C27A 1.535(12) . ?
C26 C27C 1.508(16) . ?
C26 C27B 1.491(17) . ?
O5B C30B 1.414(13) . ?
O6B C31B 1.177(11) . ?
O7B C31B 1.324(13) . ?
O7B C32B 1.430(10) . ?
C30B H30A 0.9900 . ?
C30B H30B 0.9900 . ?
C30B C31B 1.480(13) . ?
C32B H32A 0.9900 . ?
C32B H32B 0.9900 . ?
C32B C33B 1.428(12) . ?
C33B H33B 0.9800 . ?
C33B H33A 0.9800 . ?
C33B H33C 0.9800 . ?
O5A C30A 1.409(19) . ?
C30A H30C 0.9900 . ?
C30A H30D 0.9900 . ?
C30A C31A 1.541(19) . ?
C28A H28A 0.9900 . ?
C28A H28B 0.9900 . ?
C28A C29A 1.458(14) . ?
C29A H29A 0.9800 . ?
C29A H29B 0.9800 . ?
C29A H29C 0.9800 . ?
C31A O7A 1.416(19) . ?
C31A O6A 1.235(18) . ?
O7A C32A 1.443(15) . ?
C32A H32C 0.9900 . ?
C32A H32D 0.9900 . ?
C32A C33A 1.434(17) . ?
C33A H33E 0.9800 . ?
C33A H33F 0.9800 . ?
C33A H33D 0.9800 . ?
C27C C28C 1.211(18) . ?
C28C H28C 0.9500 . ?
O8B C27B 1.179(19) . ?
O9B C27B 1.330(19) . ?
O9B C28B 1.446(17) . ?
C28B H28D 0.9900 . ?
C28B H28E 0.9900 . ?
C28B C29B 1.533(18) . ?
C29B H29D 0.9800 . ?
C29B H29E 0.9800 . ?
C29B H29F 0.9800 . ?
O5C C30C 1.39(3) . ?
C32C H32E 0.9500 . ?
C32C C31C 1.220(18) . ?
C31C C30C 1.517(17) . ?
C30C H30E 0.9900 . ?
C30C H30F 0.9900 . ?
O10B O10B 1.66(3) 2_455 ?
